data_4342461
loop_
_publ_author_name
'Tamm, Nadezhda B.'
'Yang, Shangfeng'
'Wei, Tao'
'Troyanov, Sergey I.'

_publ_section_title
;
 Five Isolated Pentagon Rule Isomers of Higher Fullerene C94 Captured as
 Chlorides and CF3 Derivatives: C94(34)Cl14, C94(61)Cl20, C94(133)Cl22,
 C94(42)(CF3)16, and C94(43)(CF3)18.
;
_journal_issue 6
_journal_name_full 'Inorganic chemistry'
_journal_page_first 2494
_journal_page_last 2496
_journal_paper_doi 10.1021/ic503118t
_journal_volume 54
_journal_year 2015
_chemical_formula_sum 'C94 Cl14'
_chemical_formula_weight 1625.24
_space_group_crystal_system monoclinic
_space_group_IT_number 14
_space_group_name_Hall '-P 2yn'
_space_group_name_H-M_alt 'P 1 21/n 1'
_symmetry_space_group_name_Hall '-P 2yn'
_symmetry_space_group_name_H-M 'P 1 21/n 1'
_atom_sites_solution_hydrogens none
_audit_creation_method SHELXL-2014/7
_cell_angle_alpha 90
_cell_angle_beta 93.370(10)
_cell_angle_gamma 90
_cell_formula_units_Z 4
_cell_length_a 12.4040(10)
_cell_length_b 22.1660(10)
_cell_length_c 20.7630(10)
_cell_measurement_reflns_used 28000
_cell_measurement_temperature 100(2)
_cell_measurement_theta_max 30
_cell_measurement_theta_min 5
_cell_volume 5698.9(6)
_computing_cell_refinement XDS
_computing_data_collection XDS
_computing_data_reduction XDS
_computing_structure_refinement 'SHELXL-2014/7 (Sheldrick, 2014)'
_diffrn_ambient_temperature 100(2)
_diffrn_measured_fraction_theta_full 0.975
_diffrn_measured_fraction_theta_max 0.910
_diffrn_measurement_device_type MAR225
_diffrn_measurement_method CCD
_diffrn_radiation_type synchrotron
_diffrn_radiation_wavelength 0.905
_diffrn_reflns_av_R_equivalents 0.1272
_diffrn_reflns_av_unetI/netI 0.1894
_diffrn_reflns_Laue_measured_fraction_full 0.975
_diffrn_reflns_Laue_measured_fraction_max 0.910
_diffrn_reflns_limit_h_max 15
_diffrn_reflns_limit_h_min -15
_diffrn_reflns_limit_k_max 26
_diffrn_reflns_limit_k_min -25
_diffrn_reflns_limit_l_max 25
_diffrn_reflns_limit_l_min -25
_diffrn_reflns_number 77552
_diffrn_reflns_point_group_measured_fraction_full 0.975
_diffrn_reflns_point_group_measured_fraction_max 0.910
_diffrn_reflns_theta_full 32.555
_diffrn_reflns_theta_max 35.989
_diffrn_reflns_theta_min 2.376
_diffrn_source 'BL 14.2 PSF, BESSY, Berlin, Germany'
_exptl_absorpt_coefficient_mu 1.452
_exptl_absorpt_correction_type none
_exptl_crystal_colour red
_exptl_crystal_density_diffrn 1.894
_exptl_crystal_description block
_exptl_crystal_F_000 3208
_exptl_crystal_size_max 0.010
_exptl_crystal_size_mid 0.010
_exptl_crystal_size_min 0.010
_refine_diff_density_max 0.811
_refine_diff_density_min -0.676
_refine_diff_density_rms 0.151
_refine_ls_extinction_method none
_refine_ls_goodness_of_fit_ref 1.039
_refine_ls_matrix_type full
_refine_ls_number_parameters 973
_refine_ls_number_reflns 11885
_refine_ls_number_restraints 24
_refine_ls_restrained_S_all 1.039
_refine_ls_R_factor_all 0.2169
_refine_ls_R_factor_gt 0.0752
_refine_ls_shift/su_max 0.004
_refine_ls_shift/su_mean 0.000
_refine_ls_structure_factor_coef Fsqd
_refine_ls_weighting_details 'w=1/[\s^2^(Fo^2^)+(0.0500P)^2^+5.0000P] where P=(Fo^2^+2Fc^2^)/3'
_refine_ls_weighting_scheme calc
_refine_ls_wR_factor_gt 0.1395
_refine_ls_wR_factor_ref 0.1641
_reflns_Friedel_coverage 0.000
_reflns_number_gt 5302
_reflns_number_total 11885
_reflns_threshold_expression 'I > 2\s(I)'
_cod_data_source_file ic503118t_si_002.cif
_cod_data_source_block 9434cl14
_cod_depositor_comments 'Adding full bibliography for 4342459--4342463.cif.'
_cod_database_code 4342461
_shelx_shelxl_version_number 2014/7
_shelx_space_group_comment
;
The symmetry employed for this shelxl refinement is uniquely defined
by the following loop, which should always be used as a source of
symmetry information in preference to the above space-group names.
They are only intended as comments.
;
_shelx_estimated_absorpt_t_min 0.993
_shelx_estimated_absorpt_t_max 0.993

loop_
_space_group_symop_operation_xyz
'x, y, z'
'-x+1/2, y+1/2, -z+1/2'
'-x, -y, -z'
'x-1/2, -y-1/2, z-1/2'

loop_
_atom_site_label
_atom_site_type_symbol
_atom_site_fract_x
_atom_site_fract_y
_atom_site_fract_z
_atom_site_U_iso_or_equiv
_atom_site_adp_type
_atom_site_occupancy
_atom_site_site_symmetry_order
_atom_site_calc_flag
_atom_site_refinement_flags_adp
Cl1 Cl 0.91351(12) 0.12927(8) 0.61834(9) 0.0242(4) Uani 1 1 d .
Cl2 Cl 0.90924(12) 0.20537(8) 0.79245(9) 0.0242(4) Uani 1 1 d .
Cl3 Cl 0.87490(13) 0.23112(8) 0.46623(9) 0.0254(4) Uani 1 1 d .
Cl4 Cl 0.66538(14) 0.02607(8) 0.55057(10) 0.0323(5) Uani 1 1 d .
Cl5 Cl 0.88147(13) 0.36728(8) 0.81145(9) 0.0264(4) Uani 1 1 d .
Cl6 Cl 0.86068(13) 0.47255(8) 0.66169(10) 0.0273(4) Uani 1 1 d .
Cl7 Cl 0.85051(13) 0.41048(8) 0.49519(10) 0.0287(4) Uani 1 1 d .
Cl8 Cl 0.61865(14) 0.13932(9) 0.39803(10) 0.0317(5) Uani 1 1 d .
Cl9 Cl 0.43701(14) -0.00884(8) 0.65497(11) 0.0340(5) Uani 1 1 d .
Cl10 Cl 0.44334(14) 0.07780(8) 0.85182(10) 0.0307(5) Uani 1 1 d .
Cl11 Cl 0.60145(15) 0.43869(9) 0.88192(10) 0.0340(5) Uani 1 1 d .
Cl12 Cl 0.59179(14) 0.55394(8) 0.72647(10) 0.0306(5) Uani 1 1 d .
Cl13 Cl 0.16102(14) 0.05087(8) 0.61489(11) 0.0339(5) Uani 1 1 d .
Cl14 Cl 0.16297(13) 0.13482(8) 0.81455(10) 0.0290(4) Uani 1 1 d .
C1 C 0.7932(4) 0.2324(3) 0.6300(4) 0.0187(16) Uani 1 1 d .
C2 C 0.7815(5) 0.1637(3) 0.6220(3) 0.0199(16) Uani 1 1 d .
C3 C 0.7188(5) 0.1372(3) 0.6747(4) 0.0204(16) Uani 1 1 d .
C4 C 0.7194(5) 0.1631(3) 0.7344(4) 0.0246(17) Uani 1 1 d .
C5 C 0.7786(5) 0.2206(3) 0.7507(4) 0.0246(17) Uani 1 1 d .
C6 C 0.7958(5) 0.2567(3) 0.6919(3) 0.0173(15) Uani 1 1 d .
C7 C 0.7911(5) 0.3195(3) 0.6983(3) 0.0207(17) Uani 1 1 d .
C8 C 0.7822(5) 0.3564(3) 0.6452(4) 0.0203(16) Uani 1 1 d .
C9 C 0.7760(5) 0.3324(3) 0.5837(3) 0.0206(16) Uani 1 1 d .
C10 C 0.7824(5) 0.2697(3) 0.5753(3) 0.0188(16) Uani 1 1 d .
C11 C 0.7548(5) 0.2418(3) 0.5102(3) 0.0206(16) Uani 1 1 d .
C12 C 0.6928(5) 0.1829(3) 0.5153(4) 0.0230(17) Uani 1 1 d .
C13 C 0.7078(5) 0.1473(3) 0.5652(4) 0.0225(16) Uani 1 1 d .
C14 C 0.6255(5) 0.1005(3) 0.5795(3) 0.0226(16) Uani 1 1 d .
C15 C 0.6305(5) 0.1031(3) 0.6512(4) 0.0205(16) Uani 1 1 d .
C16 C 0.5416(5) 0.0947(3) 0.6890(4) 0.0205(16) Uani 1 1 d .
C17 C 0.5406(5) 0.1219(3) 0.7487(4) 0.0223(16) Uani 1 1 d .
C18 C 0.6289(5) 0.1571(3) 0.7710(3) 0.0199(16) Uani 1 1 d .
C19 C 0.6158(5) 0.2133(3) 0.8059(3) 0.0219(16) Uani 1 1 d .
C20 C 0.6990(5) 0.2527(3) 0.7933(3) 0.0194(16) Uani 1 1 d .
C21 C 0.6829(5) 0.3145(3) 0.7935(4) 0.0207(16) Uani 1 1 d .
C22 C 0.7626(5) 0.3519(3) 0.7595(3) 0.0212(16) Uani 1 1 d .
C23 C 0.7157(5) 0.4084(3) 0.7305(4) 0.0250(18) Uani 1 1 d .
C24 C 0.7485(5) 0.4194(3) 0.6632(4) 0.0208(16) Uani 1 1 d .
C25 C 0.6567(5) 0.4397(3) 0.6169(4) 0.0206(16) Uani 1 1 d .
C26 C 0.6577(5) 0.4199(3) 0.5547(4) 0.0218(16) Uani 1 1 d .
C27 C 0.7374(5) 0.3742(3) 0.5301(4) 0.0207(16) Uani 1 1 d .
C28 C 0.6670(5) 0.3417(3) 0.4812(3) 0.0219(16) Uani 1 1 d .
C29 C 0.6725(5) 0.2801(3) 0.4728(3) 0.0201(16) Uani 1 1 d .
C30 C 0.5793(5) 0.2482(3) 0.4540(3) 0.0216(16) Uani 1 1 d .
C31 C 0.5935(5) 0.1827(3) 0.4707(4) 0.0240(17) Uani 1 1 d .
C32 C 0.4971(5) 0.1564(3) 0.5022(3) 0.0205(16) Uani 1 1 d .
C33 C 0.5147(5) 0.1156(3) 0.5523(4) 0.0200(16) Uani 1 1 d .
C34 C 0.4284(5) 0.0988(3) 0.5878(3) 0.0196(16) Uani 1 1 d .
C35 C 0.4382(5) 0.0729(3) 0.6560(4) 0.0241(17) Uani 1 1 d .
C36 C 0.3389(5) 0.0992(3) 0.6833(4) 0.0217(16) Uani 1 1 d .
C37 C 0.3383(5) 0.1227(3) 0.7409(4) 0.0223(16) Uani 1 1 d .
C38 C 0.4399(5) 0.1300(3) 0.7835(3) 0.0209(16) Uani 1 1 d .
C39 C 0.4273(5) 0.1940(3) 0.8061(3) 0.0193(16) Uani 1 1 d .
C40 C 0.5146(5) 0.2347(3) 0.8185(3) 0.0202(16) Uani 1 1 d .
C41 C 0.4938(5) 0.2976(3) 0.8192(3) 0.0199(15) Uani 1 1 d .
C42 C 0.5831(5) 0.3374(3) 0.8089(4) 0.0254(17) Uani 1 1 d .
C43 C 0.5665(5) 0.4036(3) 0.8035(4) 0.0243(17) Uani 1 1 d .
C44 C 0.6270(5) 0.4328(3) 0.7510(4) 0.0265(18) Uani 1 1 d .
C45 C 0.5553(5) 0.4748(3) 0.7099(4) 0.0252(17) Uani 1 1 d .
C46 C 0.5610(5) 0.4638(3) 0.6397(4) 0.0264(17) Uani 1 1 d .
C47 C 0.4638(5) 0.4666(3) 0.5979(4) 0.0238(17) Uani 1 1 d .
C48 C 0.4663(5) 0.4420(3) 0.5355(4) 0.0233(17) Uani 1 1 d .
C49 C 0.5638(5) 0.4191(3) 0.5151(4) 0.0223(17) Uani 1 1 d .
C50 C 0.5682(5) 0.3702(3) 0.4706(3) 0.0227(16) Uani 1 1 d .
C51 C 0.4739(5) 0.3394(3) 0.4503(3) 0.0220(16) Uani 1 1 d .
C52 C 0.4794(5) 0.2750(3) 0.4448(3) 0.0246(17) Uani 1 1 d .
C53 C 0.3837(5) 0.2395(3) 0.4527(3) 0.0211(16) Uani 1 1 d .
C54 C 0.3937(5) 0.1828(3) 0.4881(3) 0.0242(17) Uani 1 1 d .
C55 C 0.3052(5) 0.1641(3) 0.5250(4) 0.0255(17) Uani 1 1 d .
C56 C 0.3267(5) 0.1221(3) 0.5744(4) 0.0232(17) Uani 1 1 d .
C57 C 0.2561(5) 0.1137(3) 0.6298(4) 0.0247(18) Uani 1 1 d .
C58 C 0.1922(5) 0.1697(3) 0.6422(4) 0.0236(17) Uani 1 1 d .
C59 C 0.1905(5) 0.1934(3) 0.7025(4) 0.0221(16) Uani 1 1 d .
C60 C 0.2553(5) 0.1680(3) 0.7582(4) 0.0251(17) Uani 1 1 d .
C61 C 0.3249(5) 0.2154(3) 0.7929(4) 0.0217(16) Uani 1 1 d .
C62 C 0.2998(5) 0.2770(3) 0.7932(4) 0.0201(16) Uani 1 1 d .
C63 C 0.3826(5) 0.3192(3) 0.8102(3) 0.0192(16) Uani 1 1 d .
C64 C 0.3650(5) 0.3815(3) 0.7933(4) 0.0231(17) Uani 1 1 d .
C65 C 0.4536(5) 0.4194(3) 0.7813(4) 0.0240(17) Uani 1 1 d .
C66 C 0.4479(5) 0.4596(3) 0.7330(4) 0.0197(16) Uani 1 1 d .
C67 C 0.3517(5) 0.4704(3) 0.6938(4) 0.0211(16) Uani 1 1 d U
C68 C 0.3594(5) 0.4760(3) 0.6250(4) 0.0235(17) Uani 1 1 d .
C69 C 0.2673(5) 0.4665(3) 0.5848(4) 0.0249(17) Uani 1 1 d U
C70 C 0.2705(5) 0.4395(3) 0.5218(4) 0.0242(17) Uani 1 1 d .
C71 C 0.3689(5) 0.4225(3) 0.4990(4) 0.0226(16) Uani 1 1 d .
C72 C 0.3718(5) 0.3688(3) 0.4582(4) 0.0264(17) Uani 1 1 d .
C73 C 0.2788(5) 0.3344(3) 0.4483(4) 0.0255(18) Uani 1 1 d .
C74 C 0.2864(5) 0.2689(3) 0.4513(3) 0.0210(16) Uani 1 1 d .
C75 C 0.1951(5) 0.2481(3) 0.4834(4) 0.0252(18) Uani 1 1 d .
C76 C 0.2065(5) 0.1995(3) 0.5269(4) 0.0253(17) Uani 1 1 d .
C77 C 0.1510(5) 0.2022(3) 0.5860(3) 0.0183(16) Uani 1 1 d .
C78 C 0.0873(5) 0.2525(3) 0.5969(4) 0.0264(18) Uani 1 1 d .
C79 C 0.0840(5) 0.2781(3) 0.6607(4) 0.0244(17) Uani 1 1 d .
C80 C 0.1472(5) 0.2534(3) 0.7116(4) 0.0231(17) Uani 1 1 d .
C81 C 0.1986(5) 0.2958(3) 0.7584(3) 0.0209(16) Uani 1 1 d .
C82 C 0.1803(5) 0.3566(3) 0.7504(4) 0.0230(17) Uani 1 1 d .
C83 C 0.2664(5) 0.3986(3) 0.7654(3) 0.0183(16) Uani 1 1 d .
C84 C 0.2582(5) 0.4468(3) 0.7173(4) 0.0232(17) Uani 1 1 d .
C85 C 0.1651(5) 0.4355(3) 0.6758(4) 0.0217(16) Uani 1 1 d U
C86 C 0.1672(5) 0.4469(3) 0.6116(4) 0.0220(16) Uani 1 1 d .
C87 C 0.1115(5) 0.4076(3) 0.5645(4) 0.0228(17) Uani 1 1 d .
C88 C 0.1740(5) 0.4056(3) 0.5091(4) 0.0255(18) Uani 1 1 d .
C89 C 0.1797(5) 0.3517(3) 0.4738(4) 0.0228(17) Uani 1 1 d U
C90 C 0.1281(5) 0.2989(3) 0.4955(4) 0.0244(17) Uani 1 1 d .
C91 C 0.0724(5) 0.3007(3) 0.5508(4) 0.0279(19) Uani 1 1 d .
C92 C 0.0616(5) 0.3564(3) 0.5867(4) 0.0271(18) Uani 1 1 d .
C93 C 0.0651(5) 0.3418(3) 0.6538(4) 0.0248(18) Uani 1 1 d .
C94 C 0.1151(5) 0.3804(3) 0.6975(4) 0.0269(18) Uani 1 1 d .

loop_
_atom_site_aniso_label
_atom_site_aniso_U_11
_atom_site_aniso_U_22
_atom_site_aniso_U_33
_atom_site_aniso_U_23
_atom_site_aniso_U_13
_atom_site_aniso_U_12
Cl1 0.0133(7) 0.0250(10) 0.0346(11) 0.0012(8) 0.0035(7) 0.0041(7)
Cl2 0.0139(8) 0.0294(11) 0.0287(11) 0.0035(8) -0.0032(7) 0.0022(7)
Cl3 0.0172(8) 0.0344(11) 0.0250(10) -0.0007(8) 0.0047(7) 0.0013(7)
Cl4 0.0249(9) 0.0241(11) 0.0478(13) -0.0078(9) 0.0022(8) 0.0031(8)
Cl5 0.0182(8) 0.0286(11) 0.0313(11) -0.0030(8) -0.0063(7) -0.0048(7)
Cl6 0.0178(8) 0.0236(10) 0.0407(12) 0.0015(9) 0.0023(8) -0.0062(7)
Cl7 0.0184(8) 0.0312(11) 0.0367(12) 0.0103(9) 0.0042(8) 0.0001(7)
Cl8 0.0248(9) 0.0364(12) 0.0341(12) -0.0100(9) 0.0023(8) -0.0009(8)
Cl9 0.0271(9) 0.0169(10) 0.0591(15) 0.0001(9) 0.0118(9) -0.0005(7)
Cl10 0.0299(9) 0.0271(11) 0.0354(12) 0.0097(9) 0.0062(8) 0.0004(8)
Cl11 0.0333(10) 0.0356(12) 0.0328(12) -0.0112(9) 0.0002(9) -0.0016(8)
Cl12 0.0259(9) 0.0166(10) 0.0491(13) -0.0040(9) 0.0005(8) -0.0017(7)
Cl13 0.0210(9) 0.0246(11) 0.0560(14) -0.0063(10) 0.0014(9) -0.0074(8)
Cl14 0.0191(8) 0.0277(11) 0.0410(12) 0.0043(9) 0.0089(8) -0.0032(7)
C1 0.004(3) 0.017(4) 0.035(5) 0.004(3) -0.005(3) 0.004(2)
C2 0.019(3) 0.023(4) 0.018(4) 0.002(3) -0.002(3) 0.002(3)
C3 0.022(3) 0.009(4) 0.030(4) 0.002(3) -0.001(3) 0.007(3)
C4 0.011(3) 0.028(5) 0.035(5) 0.011(4) -0.003(3) 0.005(3)
C5 0.014(3) 0.026(5) 0.033(5) 0.003(4) -0.007(3) 0.001(3)
C6 0.010(3) 0.016(4) 0.026(4) 0.003(3) 0.002(3) -0.001(3)
C7 0.006(3) 0.037(5) 0.019(4) 0.005(3) -0.002(3) 0.000(3)
C8 0.008(3) 0.020(4) 0.032(5) 0.000(3) -0.004(3) -0.003(3)
C9 0.015(3) 0.023(4) 0.023(4) 0.002(3) 0.001(3) -0.002(3)
C10 0.006(3) 0.027(4) 0.022(4) 0.007(3) -0.005(3) 0.000(3)
C11 0.015(3) 0.027(4) 0.020(4) 0.002(3) 0.000(3) 0.001(3)
C12 0.017(3) 0.024(4) 0.028(5) -0.001(3) 0.002(3) 0.004(3)
C13 0.015(3) 0.022(4) 0.031(5) -0.002(3) 0.003(3) 0.003(3)
C14 0.020(3) 0.024(4) 0.023(4) -0.005(3) 0.000(3) -0.004(3)
C15 0.016(3) 0.015(4) 0.031(5) 0.003(3) -0.001(3) 0.004(3)
C16 0.019(3) 0.016(4) 0.027(4) -0.001(3) 0.005(3) 0.006(3)
C17 0.019(3) 0.021(4) 0.027(4) 0.003(3) 0.010(3) 0.001(3)
C18 0.015(3) 0.021(4) 0.024(4) 0.008(3) 0.002(3) 0.006(3)
C19 0.020(3) 0.025(4) 0.020(4) 0.007(3) -0.003(3) 0.004(3)
C20 0.009(3) 0.041(5) 0.008(4) 0.002(3) -0.001(3) -0.002(3)
C21 0.023(3) 0.013(4) 0.025(4) -0.003(3) -0.006(3) 0.007(3)
C22 0.015(3) 0.026(4) 0.023(4) 0.005(3) 0.005(3) 0.000(3)
C23 0.017(3) 0.022(4) 0.035(5) -0.007(3) -0.009(3) -0.006(3)
C24 0.010(3) 0.020(4) 0.032(5) 0.001(3) 0.000(3) 0.002(3)
C25 0.016(3) 0.014(4) 0.032(5) 0.003(3) 0.005(3) -0.003(3)
C26 0.021(3) 0.014(4) 0.030(5) 0.010(3) 0.000(3) -0.003(3)
C27 0.015(3) 0.013(4) 0.034(5) 0.004(3) 0.002(3) 0.000(3)
C28 0.023(4) 0.026(5) 0.017(4) 0.003(3) 0.002(3) -0.002(3)
C29 0.018(3) 0.028(5) 0.014(4) 0.002(3) 0.001(3) 0.002(3)
C30 0.022(3) 0.024(4) 0.019(4) 0.007(3) 0.002(3) 0.001(3)
C31 0.013(3) 0.031(5) 0.027(4) 0.001(3) -0.003(3) -0.002(3)
C32 0.016(3) 0.018(4) 0.028(4) -0.004(3) -0.002(3) 0.002(3)
C33 0.018(3) 0.014(4) 0.028(4) -0.005(3) 0.003(3) 0.003(3)
C34 0.017(3) 0.014(4) 0.027(4) -0.002(3) -0.001(3) -0.002(3)
C35 0.024(4) 0.016(4) 0.032(5) -0.007(3) 0.000(3) 0.008(3)
C36 0.020(3) 0.008(4) 0.037(5) 0.001(3) 0.002(3) -0.002(3)
C37 0.019(3) 0.017(4) 0.031(5) 0.003(3) 0.002(3) -0.002(3)
C38 0.018(3) 0.020(4) 0.025(4) 0.004(3) 0.003(3) -0.004(3)
C39 0.022(3) 0.021(4) 0.016(4) 0.003(3) 0.006(3) -0.003(3)
C40 0.020(3) 0.019(4) 0.023(4) 0.002(3) 0.008(3) -0.001(3)
C41 0.023(3) 0.023(4) 0.015(4) 0.003(3) 0.008(3) 0.001(3)
C42 0.019(3) 0.034(5) 0.023(4) -0.010(3) 0.002(3) 0.002(3)
C43 0.025(4) 0.016(4) 0.033(5) 0.002(3) 0.003(3) -0.002(3)
C44 0.018(3) 0.026(5) 0.035(5) -0.011(4) -0.004(3) -0.005(3)
C45 0.021(4) 0.026(4) 0.029(5) -0.004(3) 0.004(3) 0.003(3)
C46 0.023(4) 0.017(4) 0.039(5) 0.002(4) 0.004(3) -0.003(3)
C47 0.020(3) 0.009(4) 0.041(5) 0.005(3) -0.004(3) -0.006(3)
C48 0.022(3) 0.013(4) 0.035(5) 0.006(3) 0.001(3) 0.008(3)
C49 0.017(3) 0.011(4) 0.039(5) 0.000(3) 0.000(3) -0.006(3)
C50 0.023(3) 0.026(4) 0.019(4) 0.014(3) -0.001(3) -0.002(3)
C51 0.021(3) 0.025(5) 0.019(4) 0.009(3) 0.001(3) 0.009(3)
C52 0.023(4) 0.041(5) 0.009(4) 0.000(3) -0.001(3) -0.003(3)
C53 0.025(4) 0.017(4) 0.020(4) -0.008(3) -0.003(3) 0.005(3)
C54 0.024(4) 0.032(5) 0.017(4) -0.006(3) -0.003(3) 0.002(3)
C55 0.012(3) 0.031(5) 0.032(5) -0.009(4) -0.005(3) -0.004(3)
C56 0.022(4) 0.018(4) 0.028(4) 0.001(3) -0.002(3) 0.000(3)
C57 0.016(3) 0.012(4) 0.046(5) -0.004(3) 0.002(3) -0.001(3)
C58 0.012(3) 0.024(4) 0.035(5) 0.006(4) 0.005(3) -0.002(3)
C59 0.012(3) 0.021(4) 0.034(5) -0.001(3) 0.004(3) -0.001(3)
C60 0.019(3) 0.029(5) 0.027(5) 0.007(3) 0.000(3) -0.005(3)
C61 0.018(3) 0.014(4) 0.032(5) 0.003(3) 0.001(3) -0.001(3)
C62 0.016(3) 0.013(4) 0.033(5) -0.001(3) 0.009(3) 0.002(3)
C63 0.016(3) 0.025(4) 0.017(4) 0.001(3) 0.005(3) 0.002(3)
C64 0.023(4) 0.024(5) 0.023(4) -0.006(3) 0.007(3) 0.003(3)
C65 0.026(4) 0.016(4) 0.030(5) -0.003(3) 0.004(3) 0.005(3)
C66 0.020(3) 0.007(4) 0.032(4) -0.006(3) 0.001(3) 0.001(3)
C67 0.026(3) 0.004(3) 0.033(4) -0.006(3) 0.004(3) -0.002(3)
C68 0.015(3) 0.010(4) 0.045(5) 0.003(3) 0.001(3) 0.002(3)
C69 0.024(3) 0.013(4) 0.037(4) 0.008(3) -0.001(3) 0.012(3)
C70 0.021(3) 0.020(4) 0.031(5) 0.004(3) -0.004(3) 0.005(3)
C71 0.022(3) 0.020(4) 0.025(4) 0.012(3) -0.003(3) 0.008(3)
C72 0.024(4) 0.030(5) 0.025(4) 0.004(4) 0.002(3) 0.007(3)
C73 0.017(3) 0.028(5) 0.030(5) 0.008(3) -0.008(3) 0.011(3)
C74 0.018(3) 0.033(5) 0.012(4) -0.002(3) -0.004(3) -0.003(3)
C75 0.009(3) 0.029(5) 0.036(5) -0.004(4) -0.006(3) -0.007(3)
C76 0.021(3) 0.025(5) 0.029(5) -0.008(4) -0.005(3) -0.005(3)
C77 0.008(3) 0.019(4) 0.028(4) -0.004(3) -0.002(3) -0.008(3)
C78 0.010(3) 0.032(5) 0.037(5) -0.011(4) -0.003(3) -0.001(3)
C79 0.010(3) 0.032(5) 0.032(5) 0.002(4) 0.000(3) -0.003(3)
C80 0.014(3) 0.029(5) 0.028(4) 0.000(3) 0.012(3) -0.004(3)
C81 0.014(3) 0.023(5) 0.026(4) -0.002(3) 0.004(3) 0.000(3)
C82 0.014(3) 0.019(4) 0.036(5) -0.007(3) 0.007(3) 0.005(3)
C83 0.012(3) 0.017(4) 0.027(4) -0.005(3) 0.008(3) 0.004(3)
C84 0.018(3) 0.022(4) 0.030(5) 0.003(3) 0.007(3) 0.003(3)
C85 0.013(3) 0.017(4) 0.036(4) 0.005(3) 0.007(3) 0.013(3)
C86 0.012(3) 0.019(4) 0.036(5) 0.003(3) 0.005(3) 0.008(3)
C87 0.017(3) 0.024(5) 0.027(4) 0.004(3) -0.003(3) 0.012(3)
C88 0.014(3) 0.028(5) 0.034(5) 0.007(4) -0.001(3) 0.012(3)
C89 0.010(3) 0.026(4) 0.031(4) 0.008(3) -0.012(3) 0.004(3)
C90 0.016(3) 0.032(5) 0.023(4) -0.002(4) -0.008(3) 0.003(3)
C91 0.007(3) 0.025(5) 0.050(6) 0.000(4) -0.012(3) 0.003(3)
C92 0.013(3) 0.026(5) 0.042(5) -0.003(4) -0.004(3) 0.004(3)
C93 0.006(3) 0.028(5) 0.041(5) 0.005(4) 0.003(3) 0.001(3)
C94 0.013(3) 0.024(5) 0.044(5) 0.000(4) 0.008(3) 0.008(3)

loop_
_atom_type_symbol
_atom_type_description
_atom_type_scat_dispersion_real
_atom_type_scat_dispersion_imag
_atom_type_scat_source
C C 0.0033 0.0016 'International Tables Vol C Tables 4.2.6.8 and 6.1.1.4'
Cl Cl 0.1484 0.1585 'International Tables Vol C Tables 4.2.6.8 and 6.1.1.4'

loop_
_geom_angle_atom_site_label_1
_geom_angle_atom_site_label_2
_geom_angle_atom_site_label_3
_geom_angle
C6 C1 C10 120.9(6)
C6 C1 C2 118.8(6)
C10 C1 C2 119.4(6)
C13 C2 C3 99.3(5)
C13 C2 C1 112.1(5)
C3 C2 C1 111.0(6)
C13 C2 Cl1 112.2(5)
C3 C2 Cl1 112.0(5)
C1 C2 Cl1 110.0(4)
C4 C3 C15 120.4(6)
C4 C3 C2 121.5(6)
C15 C3 C2 112.8(6)
C3 C4 C18 119.5(6)
C3 C4 C5 122.6(7)
C18 C4 C5 110.9(7)
C6 C5 C4 111.4(6)
C6 C5 C20 110.6(6)
C4 C5 C20 101.6(5)
C6 C5 Cl2 108.9(5)
C4 C5 Cl2 111.0(5)
C20 C5 Cl2 113.3(5)
C1 C6 C7 118.3(6)
C1 C6 C5 123.6(6)
C7 C6 C5 116.7(6)
C8 C7 C6 121.3(7)
C8 C7 C22 112.2(6)
C6 C7 C22 124.2(6)
C7 C8 C9 120.6(7)
C7 C8 C24 111.3(6)
C9 C8 C24 125.7(6)
C8 C9 C10 119.8(6)
C8 C9 C27 116.4(6)
C10 C9 C27 122.4(6)
C9 C10 C1 119.0(6)
C9 C10 C11 120.5(6)
C1 C10 C11 119.3(6)
C10 C11 C29 109.9(6)
C10 C11 C12 112.3(6)
C29 C11 C12 100.9(5)
C10 C11 Cl3 110.8(4)
C29 C11 Cl3 111.6(5)
C12 C11 Cl3 111.0(5)
C13 C12 C31 124.2(7)
C13 C12 C11 121.6(6)
C31 C12 C11 111.1(6)
C12 C13 C2 122.1(6)
C12 C13 C14 120.6(6)
C2 C13 C14 113.8(6)
C15 C14 C33 110.7(6)
C15 C14 C13 100.6(5)
C33 C14 C13 113.1(6)
C15 C14 Cl4 111.5(5)
C33 C14 Cl4 109.7(5)
C13 C14 Cl4 111.0(5)
C3 C15 C16 120.3(7)
C3 C15 C14 110.9(6)
C16 C15 C14 124.5(6)
C17 C16 C15 119.5(6)
C17 C16 C35 119.9(6)
C15 C16 C35 117.9(7)
C16 C17 C18 119.5(6)
C16 C17 C38 122.7(6)
C18 C17 C38 115.8(6)
C4 C18 C17 120.7(7)
C4 C18 C19 107.8(6)
C17 C18 C19 122.2(6)
C40 C19 C20 120.9(6)
C40 C19 C18 121.2(6)
C20 C19 C18 109.7(6)
C21 C20 C19 120.8(6)
C21 C20 C5 123.9(6)
C19 C20 C5 109.1(6)
C20 C21 C42 119.5(6)
C20 C21 C22 116.5(6)
C42 C21 C22 121.8(6)
C23 C22 C21 113.7(5)
C23 C22 C7 99.4(6)
C21 C22 C7 109.0(6)
C23 C22 Cl5 111.5(5)
C21 C22 Cl5 111.2(5)
C7 C22 Cl5 111.5(4)
C44 C23 C22 121.8(7)
C44 C23 C24 120.8(7)
C22 C23 C24 113.0(6)
C23 C24 C8 100.1(6)
C23 C24 C25 113.9(5)
C8 C24 C25 109.1(6)
C23 C24 Cl6 111.8(5)
C8 C24 Cl6 111.7(4)
C25 C24 Cl6 109.9(5)
C26 C25 C46 119.7(6)
C26 C25 C24 117.2(6)
C46 C25 C24 121.0(7)
C25 C26 C49 120.7(6)
C25 C26 C27 124.9(6)
C49 C26 C27 109.5(6)
C28 C27 C9 110.8(6)
C28 C27 C26 100.6(5)
C9 C27 C26 110.3(6)
C28 C27 Cl7 112.3(5)
C9 C27 Cl7 110.5(4)
C26 C27 Cl7 112.0(5)
C29 C28 C50 118.8(6)
C29 C28 C27 122.3(6)
C50 C28 C27 111.5(6)
C28 C29 C30 119.5(6)
C28 C29 C11 122.0(6)
C30 C29 C11 112.6(6)
C52 C30 C29 123.0(7)
C52 C30 C31 122.8(6)
C29 C30 C31 110.1(6)
C12 C31 C30 102.8(6)
C12 C31 C32 112.1(6)
C30 C31 C32 112.8(6)
C12 C31 Cl8 109.6(5)
C30 C31 Cl8 110.0(5)
C32 C31 Cl8 109.4(5)
C33 C32 C54 121.6(6)
C33 C32 C31 118.8(6)
C54 C32 C31 118.5(6)
C34 C33 C32 118.8(6)
C34 C33 C14 117.4(6)
C32 C33 C14 122.1(6)
C56 C34 C33 121.3(7)
C56 C34 C35 110.5(6)
C33 C34 C35 125.0(6)
C16 C35 C36 113.7(6)
C16 C35 C34 108.8(6)
C36 C35 C34 100.6(5)
C16 C35 Cl9 109.5(5)
C36 C35 Cl9 112.6(5)
C34 C35 Cl9 111.3(5)
C37 C36 C35 123.3(6)
C37 C36 C57 123.5(6)
C35 C36 C57 110.1(6)
C36 C37 C60 121.9(6)
C36 C37 C38 122.1(6)
C60 C37 C38 110.6(6)
C17 C38 C37 113.6(6)
C17 C38 C39 111.7(5)
C37 C38 C39 100.7(5)
C17 C38 Cl10 108.5(5)
C37 C38 Cl10 111.6(5)
C39 C38 Cl10 110.6(5)
C61 C39 C40 120.4(6)
C61 C39 C38 112.1(6)
C40 C39 C38 124.2(6)
C19 C40 C41 120.5(6)
C19 C40 C39 116.1(6)
C41 C40 C39 119.2(6)
C40 C41 C42 117.2(6)
C40 C41 C63 119.5(6)
C42 C41 C63 120.5(6)
C21 C42 C41 120.8(7)
C21 C42 C43 117.6(6)
C41 C42 C43 120.8(6)
C42 C43 C65 112.3(6)
C42 C43 C44 114.0(6)
C65 C43 C44 100.0(6)
C42 C43 Cl11 109.1(5)
C65 C43 Cl11 110.0(5)
C44 C43 Cl11 111.0(5)
C23 C44 C43 121.2(7)
C23 C44 C45 122.9(7)
C43 C44 C45 111.8(6)
C66 C45 C46 112.2(6)
C66 C45 C44 100.8(6)
C46 C45 C44 113.1(6)
C66 C45 Cl12 111.9(5)
C46 C45 Cl12 108.3(5)
C44 C45 Cl12 110.5(5)
C25 C46 C47 120.2(7)
C25 C46 C45 118.9(6)
C47 C46 C45 119.8(6)
C48 C47 C46 118.2(6)
C48 C47 C68 118.7(6)
C46 C47 C68 120.2(7)
C49 C48 C47 119.0(6)
C49 C48 C71 116.3(7)
C47 C48 C71 122.1(6)
C26 C49 C48 121.9(7)
C26 C49 C50 109.3(6)
C48 C49 C50 122.5(6)
C28 C50 C51 122.9(7)
C28 C50 C49 108.1(6)
C51 C50 C49 120.1(6)
C50 C51 C52 117.8(6)
C50 C51 C72 118.1(7)
C52 C51 C72 120.4(6)
C30 C52 C51 117.7(6)
C30 C52 C53 119.3(7)
C51 C52 C53 119.3(6)
C74 C53 C52 118.0(6)
C74 C53 C54 118.0(6)
C52 C53 C54 118.8(6)
C32 C54 C55 118.6(7)
C32 C54 C53 120.5(6)
C55 C54 C53 118.2(6)
C56 C55 C54 117.7(6)
C56 C55 C76 117.6(7)
C54 C55 C76 121.9(7)
C34 C56 C55 122.1(7)
C34 C56 C57 111.6(6)
C55 C56 C57 123.4(6)
C56 C57 C36 101.0(5)
C56 C57 C58 111.6(6)
C36 C57 C58 113.3(6)
C56 C57 Cl13 111.2(5)
C36 C57 Cl13 111.4(5)
C58 C57 Cl13 108.3(4)
C59 C58 C77 122.0(6)
C59 C58 C57 120.9(7)
C77 C58 C57 116.1(7)
C58 C59 C80 120.0(7)
C58 C59 C60 122.4(6)
C80 C59 C60 115.8(7)
C59 C60 C37 114.7(6)
C59 C60 C61 112.0(6)
C37 C60 C61 101.5(5)
C59 C60 Cl14 108.6(5)
C37 C60 Cl14 110.4(5)
C61 C60 Cl14 109.5(5)
C39 C61 C62 122.7(6)
C39 C61 C60 110.6(6)
C62 C61 C60 123.9(6)
C61 C62 C63 119.1(6)
C61 C62 C81 117.2(6)
C63 C62 C81 121.3(6)
C62 C63 C64 118.4(6)
C62 C63 C41 118.7(6)
C64 C63 C41 118.3(6)
C83 C64 C65 116.2(7)
C83 C64 C63 119.0(6)
C65 C64 C63 120.3(6)
C66 C65 C64 121.2(7)
C66 C65 C43 113.3(6)
C64 C65 C43 122.0(6)
C65 C66 C67 123.1(6)
C65 C66 C45 112.6(6)
C67 C66 C45 121.0(7)
C84 C67 C66 115.2(7)
C84 C67 C68 119.1(6)
C66 C67 C68 118.5(6)
C69 C68 C67 118.7(6)
C69 C68 C47 117.7(7)
C67 C68 C47 118.9(6)
C68 C69 C70 122.8(6)
C68 C69 C86 120.3(7)
C70 C69 C86 107.1(6)
C71 C70 C88 122.7(7)
C71 C70 C69 119.6(6)
C88 C70 C69 108.6(6)
C70 C71 C48 117.6(7)
C70 C71 C72 118.1(6)
C48 C71 C72 119.7(6)
C73 C72 C51 117.5(7)
C73 C72 C71 119.0(6)
C51 C72 C71 119.0(6)
C72 C73 C89 121.6(7)
C72 C73 C74 119.4(6)
C89 C73 C74 108.1(6)
C53 C74 C75 124.1(7)
C53 C74 C73 121.9(6)
C75 C74 C73 106.9(6)
C76 C75 C74 119.7(6)
C76 C75 C90 121.8(7)
C74 C75 C90 108.3(6)
C75 C76 C77 118.7(6)
C75 C76 C55 116.6(7)
C77 C76 C55 119.2(7)
C78 C77 C58 116.6(7)
C78 C77 C76 118.3(6)
C58 C77 C76 120.3(6)
C77 C78 C91 122.6(7)
C77 C78 C79 120.6(7)
C91 C78 C79 108.0(6)
C80 C79 C93 123.0(7)
C80 C79 C78 119.8(6)
C93 C79 C78 107.8(7)
C79 C80 C59 117.3(7)
C79 C80 C81 117.0(6)
C59 C80 C81 121.5(6)
C82 C81 C80 119.0(6)
C82 C81 C62 117.8(6)
C80 C81 C62 117.9(6)
C81 C82 C94 122.5(7)
C81 C82 C83 119.5(6)
C94 C82 C83 108.0(6)
C64 C83 C82 123.0(6)
C64 C83 C84 120.8(6)
C82 C83 C84 107.7(6)
C67 C84 C85 121.3(7)
C67 C84 C83 119.4(6)
C85 C84 C83 107.8(6)
C86 C85 C84 120.0(6)
C86 C85 C94 119.5(7)
C84 C85 C94 107.8(6)
C85 C86 C87 120.9(6)
C85 C86 C69 119.7(6)
C87 C86 C69 107.7(6)
C92 C87 C88 121.2(7)
C92 C87 C86 118.2(7)
C88 C87 C86 107.6(6)
C89 C88 C70 118.5(6)
C89 C88 C87 119.6(7)
C70 C88 C87 109.0(7)
C88 C89 C73 119.7(6)
C88 C89 C90 119.9(7)
C73 C89 C90 108.1(6)
C91 C90 C89 119.9(7)
C91 C90 C75 119.7(7)
C89 C90 C75 108.4(6)
C90 C91 C78 118.8(6)
C90 C91 C92 121.2(7)
C78 C91 C92 107.6(7)
C87 C92 C93 121.4(7)
C87 C92 C91 118.1(7)
C93 C92 C91 108.0(6)
C94 C93 C92 119.5(7)
C94 C93 C79 118.8(7)
C92 C93 C79 108.5(7)
C93 C94 C82 119.6(6)
C93 C94 C85 120.3(7)
C82 C94 C85 108.4(6)

loop_
_geom_bond_atom_site_label_1
_geom_bond_atom_site_label_2
_geom_bond_distance
Cl1 C2 1.812(7)
Cl2 C5 1.824(6)
Cl3 C11 1.807(7)
Cl4 C14 1.834(7)
Cl5 C22 1.808(7)
Cl6 C24 1.826(7)
Cl7 C27 1.805(7)
Cl8 C31 1.832(8)
Cl9 C35 1.813(7)
Cl10 C38 1.830(7)
Cl11 C43 1.834(8)
Cl12 C45 1.840(7)
Cl13 C57 1.840(7)
Cl14 C60 1.838(7)
C1 C6 1.393(10)
C1 C10 1.406(9)
C1 C2 1.537(10)
C2 C13 1.494(10)
C2 C3 1.499(10)
C3 C4 1.366(10)
C3 C15 1.395(9)
C4 C18 1.397(9)
C4 C5 1.500(10)
C5 C6 1.485(10)
C5 C20 1.537(10)
C6 C7 1.398(10)
C7 C8 1.372(10)
C7 C22 1.520(10)
C8 C9 1.381(10)
C8 C24 1.511(10)
C9 C10 1.404(10)
C9 C27 1.505(10)
C10 C11 1.508(10)
C11 C29 1.508(9)
C11 C12 1.521(10)
C12 C13 1.307(10)
C12 C31 1.497(9)
C13 C14 1.498(9)
C14 C15 1.488(10)
C14 C33 1.493(9)
C15 C16 1.402(9)
C16 C17 1.380(10)
C16 C35 1.497(9)
C17 C18 1.401(10)
C17 C38 1.490(9)
C18 C19 1.457(10)
C19 C40 1.381(9)
C19 C20 1.389(9)
C20 C21 1.383(10)
C21 C42 1.393(9)
C21 C22 1.499(10)
C22 C23 1.494(10)
C23 C44 1.318(10)
C23 C24 1.497(11)
C24 C25 1.516(9)
C25 C26 1.365(10)
C25 C46 1.408(9)
C26 C49 1.385(9)
C26 C27 1.524(9)
C27 C28 1.488(10)
C28 C29 1.379(10)
C28 C50 1.384(9)
C29 C30 1.391(9)
C30 C52 1.377(9)
C30 C31 1.499(10)
C31 C32 1.513(9)
C32 C33 1.386(10)
C32 C54 1.424(9)
C33 C34 1.386(9)
C34 C56 1.377(9)
C34 C35 1.526(10)
C35 C36 1.503(9)
C36 C37 1.305(10)
C36 C57 1.503(10)
C37 C60 1.496(10)
C37 C38 1.504(9)
C38 C39 1.506(10)
C39 C61 1.368(9)
C39 C40 1.421(9)
C40 C41 1.418(10)
C41 C42 1.441(10)
C41 C63 1.462(9)
C42 C43 1.484(10)
C43 C65 1.490(9)
C43 C44 1.506(10)
C44 C45 1.515(10)
C45 C66 1.481(9)
C45 C46 1.483(11)
C46 C47 1.445(10)
C47 C48 1.407(10)
C47 C68 1.457(9)
C48 C49 1.398(9)
C48 C71 1.453(10)
C49 C50 1.428(10)
C50 C51 1.398(9)
C51 C52 1.436(10)
C51 C72 1.442(9)
C52 C53 1.442(10)
C53 C74 1.369(9)
C53 C54 1.457(10)
C54 C55 1.437(10)
C55 C56 1.399(10)
C55 C76 1.457(10)
C56 C57 1.498(10)
C57 C58 1.503(9)
C58 C59 1.360(10)
C58 C77 1.438(10)
C59 C80 1.449(10)
C59 C60 1.481(10)
C60 C61 1.514(10)
C61 C62 1.401(9)
C62 C63 1.418(9)
C62 C81 1.471(9)
C63 C64 1.438(10)
C64 C83 1.376(9)
C64 C65 1.417(10)
C65 C66 1.340(10)
C66 C67 1.424(9)
C67 C84 1.386(9)
C67 C68 1.444(10)
C68 C69 1.391(10)
C69 C70 1.442(10)
C69 C86 1.455(9)
C70 C71 1.386(9)
C70 C88 1.424(9)
C71 C72 1.463(10)
C72 C73 1.389(10)
C73 C89 1.420(9)
C73 C74 1.456(10)
C74 C75 1.424(9)
C75 C76 1.407(10)
C75 C90 1.431(10)
C76 C77 1.444(10)
C77 C78 1.392(10)
C78 C91 1.440(11)
C78 C79 1.445(10)
C79 C80 1.390(10)
C79 C93 1.438(10)
C80 C81 1.470(10)
C81 C82 1.376(10)
C82 C94 1.426(10)
C82 C83 1.437(9)
C83 C84 1.462(10)
C84 C85 1.422(10)
C85 C86 1.358(10)
C85 C94 1.455(10)
C86 C87 1.453(10)
C87 C92 1.384(10)
C87 C88 1.426(10)
C88 C89 1.405(10)
C89 C90 1.421(10)
C90 C91 1.375(11)
C91 C92 1.452(10)
C92 C93 1.428(11)
C93 C94 1.370(10)
